data_1566105
loop_
_publ_author_name
'Wu, Yuanqi'
'Wu, Lizuo'
'Zhang, Zhanming'
'Xu, Bing'
'Liu, Yu'
'Zhang, Junliang'

_publ_section_title
;
 Enantioselective Difunctionalization of Alkenes by a Palladium-Catalyzed
 Heck/Borylation Sequence
;
_journal_name_full 'Chemical Science'
_journal_paper_doi 10.1039/D1SC06229H
_journal_year 2022
_chemical_formula_sum 'C22 H27 B O3'
_chemical_formula_weight 350.24
_space_group_crystal_system orthorhombic
_space_group_IT_number 19
_space_group_name_Hall 'P 2ac 2ab'
_space_group_name_H-M_alt 'P 21 21 21'
_atom_sites_solution_hydrogens geom
_audit_creation_method SHELXL-2016/6
_audit_update_record
;
2021-11-04 deposited with the CCDC.	2022-01-20 downloaded from the CCDC.
;
_cell_angle_alpha 90
_cell_angle_beta 90
_cell_angle_gamma 90
_cell_formula_units_Z 4
_cell_length_a 8.63440(10)
_cell_length_b 13.5463(2)
_cell_length_c 16.9157(2)
_cell_measurement_temperature 293(2)
_cell_volume 1978.53(4)
_computing_structure_refinement 'SHELXL-2016/6 (Sheldrick, 2016)'
_computing_structure_solution 'SHELXT 2014/5 (Sheldrick, 2014)'
_diffrn_ambient_temperature 293(2)
_diffrn_measured_fraction_theta_full 0.994
_diffrn_measured_fraction_theta_max 0.990
_diffrn_radiation_type CuK\a
_diffrn_radiation_wavelength 1.54184
_diffrn_reflns_av_R_equivalents 0.0629
_diffrn_reflns_av_unetI/netI 0.0202
_diffrn_reflns_Laue_measured_fraction_full 0.994
_diffrn_reflns_Laue_measured_fraction_max 0.990
_diffrn_reflns_limit_h_max 10
_diffrn_reflns_limit_h_min -10
_diffrn_reflns_limit_k_max 16
_diffrn_reflns_limit_k_min -16
_diffrn_reflns_limit_l_max 21
_diffrn_reflns_limit_l_min -21
_diffrn_reflns_number 48365
_diffrn_reflns_point_group_measured_fraction_full 0.996
_diffrn_reflns_point_group_measured_fraction_max 0.989
_diffrn_reflns_theta_full 67.684
_diffrn_reflns_theta_max 74.680
_diffrn_reflns_theta_min 4.181
_exptl_absorpt_coefficient_mu 0.596
_exptl_crystal_density_diffrn 1.176
_exptl_crystal_F_000 752
_refine_diff_density_max 0.226
_refine_diff_density_min -0.232
_refine_diff_density_rms 0.036
_refine_ls_abs_structure_details
;
 Flack x determined using 1659 quotients [(I+)-(I-)]/[(I+)+(I-)]
 (Parsons, Flack and Wagner, Acta Cryst. B69 (2013) 249-259).
;
_refine_ls_abs_structure_Flack -0.08(6)
_refine_ls_extinction_coef 0.0112(8)
_refine_ls_extinction_expression Fc^*^=kFc[1+0.001xFc^2^\l^3^/sin(2\q)]^-1/4^
_refine_ls_extinction_method 'SHELXL-2016/6 (Sheldrick 2016)'
_refine_ls_goodness_of_fit_ref 1.031
_refine_ls_hydrogen_treatment constr
_refine_ls_matrix_type full
_refine_ls_number_parameters 241
_refine_ls_number_reflns 4005
_refine_ls_number_restraints 24
_refine_ls_restrained_S_all 1.103
_refine_ls_R_factor_all 0.0369
_refine_ls_R_factor_gt 0.0367
_refine_ls_shift/su_max 0.000
_refine_ls_shift/su_mean 0.000
_refine_ls_structure_factor_coef Fsqd
_refine_ls_weighting_details 'w=1/[\s^2^(Fo^2^)+(0.0393P)^2^+0.7525P] where P=(Fo^2^+2Fc^2^)/3'
_refine_ls_weighting_scheme calc
_refine_ls_wR_factor_gt 0.0885
_refine_ls_wR_factor_ref 0.0887
_reflns_Friedel_coverage 0.750
_reflns_Friedel_fraction_full 0.999
_reflns_Friedel_fraction_max 0.989
_reflns_number_gt 3963
_reflns_number_total 4005
_reflns_threshold_expression 'I > 2\s(I)'
_cod_data_source_file d1sc06229h2.cif
_cod_data_source_block exp_600
_cod_database_code 1566105
_shelx_shelxl_version_number 2016/6
_shelx_space_group_comment
;
The symmetry employed for this shelxl refinement is uniquely defined
by the following loop, which should always be used as a source of
symmetry information in preference to the above space-group names.
They are only intended as comments.
;

loop_
_space_group_symop_operation_xyz
'x, y, z'
'-x+1/2, -y, z+1/2'
'-x, y+1/2, -z+1/2'
'x+1/2, -y+1/2, -z'

loop_
_atom_site_label
_atom_site_type_symbol
_atom_site_fract_x
_atom_site_fract_y
_atom_site_fract_z
_atom_site_U_iso_or_equiv
_atom_site_adp_type
_atom_site_occupancy
_atom_site_site_symmetry_order
_atom_site_calc_flag
_atom_site_refinement_flags_posn
_atom_site_refinement_flags_adp
_atom_site_refinement_flags_occupancy
_atom_site_disorder_assembly
_atom_site_disorder_group
O1 O 0.56674(18) 0.12178(10) 0.28125(9) 0.0275(3) Uani 1 1 d . . . . .
O2 O 0.9274(2) 0.30289(11) 0.38367(11) 0.0409(5) Uani 1 1 d . . . . .
O3 O 0.86151(17) 0.46354(11) 0.39346(10) 0.0311(4) Uani 1 1 d . . . . .
C1 C 0.0881(2) 0.32136(15) 0.03490(11) 0.0238(4) Uani 1 1 d . . . . .
H1 H 0.099394 0.255210 0.021340 0.029 Uiso 1 1 calc R U . . .
C2 C -0.0083(2) 0.38172(18) -0.00974(12) 0.0306(5) Uani 1 1 d . . . . .
H2 H -0.061417 0.355590 -0.052739 0.037 Uiso 1 1 calc R U . . .
C3 C -0.0256(2) 0.47991(17) 0.00924(13) 0.0313(5) Uani 1 1 d . . . . .
H3 H -0.089942 0.519962 -0.021014 0.038 Uiso 1 1 calc R U . . .
C4 C 0.0530(2) 0.51911(16) 0.07355(13) 0.0280(4) Uani 1 1 d . . . . .
H4 H 0.041069 0.585357 0.086622 0.034 Uiso 1 1 calc R U . . .
C5 C 0.1500(2) 0.45888(15) 0.11853(12) 0.0226(4) Uani 1 1 d . . . . .
H5 H 0.203126 0.485453 0.161360 0.027 Uiso 1 1 calc R U . . .
C6 C 0.1682(2) 0.35914(14) 0.09992(11) 0.0196(4) Uani 1 1 d . . . . .
C7 C 0.2709(2) 0.29499(14) 0.14820(10) 0.0176(4) Uani 1 1 d . . . . .
C8 C 0.4175(2) 0.32817(14) 0.17220(10) 0.0182(4) Uani 1 1 d . . . . .
H8 H 0.451042 0.391116 0.158471 0.022 Uiso 1 1 calc R U . . .
C9 C 0.5116(2) 0.26697(13) 0.21625(10) 0.0174(4) Uani 1 1 d . . . . .
C10 C 0.4602(2) 0.17384(14) 0.23763(10) 0.0197(4) Uani 1 1 d . . . . .
C11 C 0.3151(2) 0.13926(14) 0.21689(12) 0.0228(4) Uani 1 1 d . . . . .
H11 H 0.280914 0.077257 0.232775 0.027 Uiso 1 1 calc R U . . .
C12 C 0.2225(2) 0.20096(14) 0.17134(11) 0.0198(4) Uani 1 1 d . . . . .
H12 H 0.125168 0.178919 0.155760 0.024 Uiso 1 1 calc R U . . .
C13 C 0.6716(2) 0.28332(14) 0.25047(10) 0.0192(4) Uani 1 1 d . . . . .
C14 C 0.7108(2) 0.17603(15) 0.27571(13) 0.0269(4) Uani 1 1 d . . . . .
H14A H 0.778397 0.145514 0.236967 0.032 Uiso 1 1 calc R U . . .
H14B H 0.763276 0.176071 0.326411 0.032 Uiso 1 1 calc R U . . .
C15 C 0.6625(2) 0.35223(14) 0.32285(11) 0.0200(4) Uani 1 1 d . . . . .
H15A H 0.590852 0.323639 0.360632 0.024 Uiso 1 1 calc R U . . .
H15B H 0.619303 0.414847 0.305878 0.024 Uiso 1 1 calc R U . . .
C16 C 0.9993(2) 0.45179(15) 0.44329(12) 0.0237(4) Uani 1 1 d . U . . .
C17 C 1.0652(3) 0.35285(16) 0.41394(14) 0.0315(5) Uani 1 1 d . U . . .
C18 C 1.1030(3) 0.53959(19) 0.4322(2) 0.0545(8) Uani 1 1 d . U . . .
H18A H 1.125073 0.547900 0.376958 0.082 Uiso 1 1 calc R U . . .
H18B H 1.197972 0.529405 0.460533 0.082 Uiso 1 1 calc R U . . .
H18C H 1.052291 0.597634 0.451940 0.082 Uiso 1 1 calc R U . . .
C19 C 0.9426(3) 0.4511(3) 0.52743(16) 0.0646(10) Uani 1 1 d . U . . .
H19A H 0.880577 0.508732 0.536856 0.097 Uiso 1 1 calc R U . . .
H19B H 1.029619 0.451072 0.562721 0.097 Uiso 1 1 calc R U . . .
H19C H 0.881295 0.393008 0.536365 0.097 Uiso 1 1 calc R U . . .
C20 C 1.1337(5) 0.2899(2) 0.4795(3) 0.0825(15) Uani 1 1 d . U . . .
H20A H 1.055597 0.276446 0.518408 0.124 Uiso 1 1 calc R U . . .
H20B H 1.218187 0.324594 0.503765 0.124 Uiso 1 1 calc R U . . .
H20C H 1.170695 0.228834 0.457717 0.124 Uiso 1 1 calc R U . . .
C21 C 1.1753(3) 0.3645(4) 0.3456(2) 0.0853(15) Uani 1 1 d . U . . .
H21A H 1.202524 0.300551 0.325462 0.128 Uiso 1 1 calc R U . . .
H21B H 1.267109 0.397888 0.363223 0.128 Uiso 1 1 calc R U . . .
H21C H 1.126560 0.402404 0.304667 0.128 Uiso 1 1 calc R U . . .
C22 C 0.7871(2) 0.32231(19) 0.18990(12) 0.0312(5) Uani 1 1 d . . . . .
H22A H 0.787160 0.280039 0.144355 0.047 Uiso 1 1 calc R U . . .
H22B H 0.888786 0.323543 0.212796 0.047 Uiso 1 1 calc R U . . .
H22C H 0.757993 0.387923 0.174407 0.047 Uiso 1 1 calc R U . . .
B1 B 0.8206(2) 0.37317(16) 0.36664(12) 0.0187(4) Uani 1 1 d . . . . .

loop_
_atom_site_aniso_label
_atom_site_aniso_U_11
_atom_site_aniso_U_22
_atom_site_aniso_U_33
_atom_site_aniso_U_23
_atom_site_aniso_U_13
_atom_site_aniso_U_12
O1 0.0324(8) 0.0183(6) 0.0317(7) 0.0053(6) -0.0103(6) 0.0010(6)
O2 0.0329(9) 0.0220(8) 0.0678(12) -0.0121(7) -0.0311(8) 0.0069(7)
O3 0.0227(7) 0.0239(7) 0.0466(9) -0.0059(7) -0.0178(7) 0.0052(6)
C1 0.0218(10) 0.0263(10) 0.0234(9) -0.0018(8) -0.0011(7) -0.0068(8)
C2 0.0215(10) 0.0466(13) 0.0237(9) 0.0063(9) -0.0084(8) -0.0098(9)
C3 0.0181(9) 0.0436(12) 0.0323(10) 0.0130(9) -0.0063(8) 0.0010(9)
C4 0.0221(10) 0.0267(10) 0.0353(11) 0.0058(9) -0.0018(8) 0.0029(8)
C5 0.0190(9) 0.0249(10) 0.0238(9) 0.0010(8) -0.0045(8) -0.0011(8)
C6 0.0141(8) 0.0248(10) 0.0198(8) 0.0015(7) 0.0009(7) -0.0036(7)
C7 0.0185(9) 0.0195(9) 0.0149(8) -0.0029(7) 0.0009(7) -0.0007(7)
C8 0.0189(9) 0.0165(8) 0.0192(8) 0.0027(7) 0.0001(7) -0.0024(7)
C9 0.0182(9) 0.0184(8) 0.0155(8) -0.0017(6) 0.0011(7) 0.0000(7)
C10 0.0251(10) 0.0179(8) 0.0160(8) -0.0012(7) -0.0016(7) 0.0032(8)
C11 0.0295(10) 0.0151(9) 0.0237(9) -0.0003(7) 0.0000(8) -0.0053(8)
C12 0.0197(9) 0.0202(9) 0.0196(8) -0.0042(7) 0.0011(7) -0.0047(7)
C13 0.0188(9) 0.0211(9) 0.0177(8) 0.0021(7) -0.0028(7) 0.0022(8)
C14 0.0255(10) 0.0214(10) 0.0337(10) -0.0034(8) -0.0082(9) 0.0059(8)
C15 0.0183(9) 0.0186(9) 0.0230(9) -0.0002(7) -0.0018(7) 0.0013(7)
C16 0.0170(9) 0.0260(10) 0.0282(10) -0.0043(8) -0.0080(8) 0.0030(8)
C17 0.0228(10) 0.0292(11) 0.0426(12) -0.0150(9) -0.0164(9) 0.0093(9)
C18 0.0440(15) 0.0296(12) 0.090(2) 0.0123(14) -0.0402(16) -0.0086(11)
C19 0.0301(13) 0.130(3) 0.0335(13) -0.0343(17) -0.0025(11) -0.0077(17)
C20 0.082(2) 0.0270(13) 0.139(3) 0.0067(17) -0.088(3) 0.0038(14)
C21 0.0208(13) 0.173(4) 0.0616(19) -0.070(2) 0.0031(12) 0.0052(19)
C22 0.0194(10) 0.0511(14) 0.0231(9) 0.0069(9) -0.0010(8) -0.0041(9)
B1 0.0181(10) 0.0210(10) 0.0171(9) 0.0015(8) 0.0003(8) -0.0001(8)

loop_
_atom_type_symbol
_atom_type_description
_atom_type_scat_dispersion_real
_atom_type_scat_dispersion_imag
_atom_type_scat_source
C C 0.0181 0.0091 'International Tables Vol C Tables 4.2.6.8 and 6.1.1.4'
H H 0.0000 0.0000 'International Tables Vol C Tables 4.2.6.8 and 6.1.1.4'
B B 0.0090 0.0039 'International Tables Vol C Tables 4.2.6.8 and 6.1.1.4'
O O 0.0492 0.0322 'International Tables Vol C Tables 4.2.6.8 and 6.1.1.4'

loop_
_geom_angle_atom_site_label_1
_geom_angle_atom_site_label_2
_geom_angle_atom_site_label_3
_geom_angle
_geom_angle_site_symmetry_1
_geom_angle_site_symmetry_3
_geom_angle_publ_flag
C10 O1 C14 106.26(14) . . ?
B1 O2 C17 107.62(16) . . ?
B1 O3 C16 107.83(16) . . ?
C2 C1 C6 120.58(19) . . ?
C2 C1 H1 119.7 . . ?
C6 C1 H1 119.7 . . ?
C3 C2 C1 120.46(19) . . ?
C3 C2 H2 119.8 . . ?
C1 C2 H2 119.8 . . ?
C2 C3 C4 119.96(19) . . ?
C2 C3 H3 120.0 . . ?
C4 C3 H3 120.0 . . ?
C3 C4 C5 119.8(2) . . ?
C3 C4 H4 120.1 . . ?
C5 C4 H4 120.1 . . ?
C4 C5 C6 120.70(19) . . ?
C4 C5 H5 119.6 . . ?
C6 C5 H5 119.6 . . ?
C5 C6 C1 118.47(18) . . ?
C5 C6 C7 120.61(17) . . ?
C1 C6 C7 120.93(18) . . ?
C12 C7 C8 118.76(17) . . ?
C12 C7 C6 120.58(17) . . ?
C8 C7 C6 120.66(17) . . ?
C9 C8 C7 119.68(17) . . ?
C9 C8 H8 120.2 . . ?
C7 C8 H8 120.2 . . ?
C8 C9 C10 119.98(18) . . ?
C8 C9 C13 131.00(17) . . ?
C10 C9 C13 109.00(16) . . ?
O1 C10 C11 124.68(17) . . ?
O1 C10 C9 113.16(17) . . ?
C11 C10 C9 122.16(17) . . ?
C10 C11 C12 117.28(17) . . ?
C10 C11 H11 121.4 . . ?
C12 C11 H11 121.4 . . ?
C11 C12 C7 122.11(18) . . ?
C11 C12 H12 118.9 . . ?
C7 C12 H12 118.9 . . ?
C9 C13 C22 112.99(15) . . ?
C9 C13 C15 110.23(16) . . ?
C22 C13 C15 110.94(17) . . ?
C9 C13 C14 99.62(15) . . ?
C22 C13 C14 111.51(17) . . ?
C15 C13 C14 111.08(15) . . ?
O1 C14 C13 107.80(16) . . ?
O1 C14 H14A 110.1 . . ?
C13 C14 H14A 110.1 . . ?
O1 C14 H14B 110.1 . . ?
C13 C14 H14B 110.1 . . ?
H14A C14 H14B 108.5 . . ?
C13 C15 B1 115.92(16) . . ?
C13 C15 H15A 108.3 . . ?
B1 C15 H15A 108.3 . . ?
C13 C15 H15B 108.3 . . ?
B1 C15 H15B 108.3 . . ?
H15A C15 H15B 107.4 . . ?
O3 C16 C18 109.02(17) . . ?
O3 C16 C19 106.28(18) . . ?
C18 C16 C19 108.5(2) . . ?
O3 C16 C17 102.07(15) . . ?
C18 C16 C17 115.4(2) . . ?
C19 C16 C17 114.8(2) . . ?
O2 C17 C21 107.08(19) . . ?
O2 C17 C20 108.2(2) . . ?
C21 C17 C20 111.9(3) . . ?
O2 C17 C16 102.45(15) . . ?
C21 C17 C16 113.0(3) . . ?
C20 C17 C16 113.4(2) . . ?
C16 C18 H18A 109.5 . . ?
C16 C18 H18B 109.5 . . ?
H18A C18 H18B 109.5 . . ?
C16 C18 H18C 109.5 . . ?
H18A C18 H18C 109.5 . . ?
H18B C18 H18C 109.5 . . ?
C16 C19 H19A 109.5 . . ?
C16 C19 H19B 109.5 . . ?
H19A C19 H19B 109.5 . . ?
C16 C19 H19C 109.5 . . ?
H19A C19 H19C 109.5 . . ?
H19B C19 H19C 109.5 . . ?
C17 C20 H20A 109.5 . . ?
C17 C20 H20B 109.5 . . ?
H20A C20 H20B 109.5 . . ?
C17 C20 H20C 109.5 . . ?
H20A C20 H20C 109.5 . . ?
H20B C20 H20C 109.5 . . ?
C17 C21 H21A 109.5 . . ?
C17 C21 H21B 109.5 . . ?
H21A C21 H21B 109.5 . . ?
C17 C21 H21C 109.5 . . ?
H21A C21 H21C 109.5 . . ?
H21B C21 H21C 109.5 . . ?
C13 C22 H22A 109.5 . . ?
C13 C22 H22B 109.5 . . ?
H22A C22 H22B 109.5 . . ?
C13 C22 H22C 109.5 . . ?
H22A C22 H22C 109.5 . . ?
H22B C22 H22C 109.5 . . ?
O3 B1 O2 112.75(17) . . ?
O3 B1 C15 123.07(17) . . ?
O2 B1 C15 124.15(18) . . ?

loop_
_geom_bond_atom_site_label_1
_geom_bond_atom_site_label_2
_geom_bond_distance
_geom_bond_site_symmetry_2
_geom_bond_publ_flag
O1 C10 1.374(2) . ?
O1 C14 1.448(3) . ?
O2 B1 1.356(3) . ?
O2 C17 1.461(3) . ?
O3 B1 1.352(3) . ?
O3 C16 1.466(2) . ?
C1 C2 1.390(3) . ?
C1 C6 1.396(3) . ?
C1 H1 0.9300 . ?
C2 C3 1.377(3) . ?
C2 H2 0.9300 . ?
C3 C4 1.388(3) . ?
C3 H3 0.9300 . ?
C4 C5 1.395(3) . ?
C4 H4 0.9300 . ?
C5 C6 1.396(3) . ?
C5 H5 0.9300 . ?
C6 C7 1.486(3) . ?
C7 C12 1.396(3) . ?
C7 C8 1.403(3) . ?
C8 C9 1.379(3) . ?
C8 H8 0.9300 . ?
C9 C10 1.385(3) . ?
C9 C13 1.514(3) . ?
C10 C11 1.383(3) . ?
C11 C12 1.390(3) . ?
C11 H11 0.9300 . ?
C12 H12 0.9300 . ?
C13 C22 1.524(3) . ?
C13 C15 1.542(3) . ?
C13 C14 1.552(3) . ?
C14 H14A 0.9700 . ?
C14 H14B 0.9700 . ?
C15 B1 1.579(3) . ?
C15 H15A 0.9700 . ?
C15 H15B 0.9700 . ?
C16 C18 1.501(3) . ?
C16 C19 1.505(3) . ?
C16 C17 1.538(3) . ?
C17 C21 1.505(4) . ?
C17 C20 1.519(4) . ?
C18 H18A 0.9600 . ?
C18 H18B 0.9600 . ?
C18 H18C 0.9600 . ?
C19 H19A 0.9600 . ?
C19 H19B 0.9600 . ?
C19 H19C 0.9600 . ?
C20 H20A 0.9600 . ?
C20 H20B 0.9600 . ?
C20 H20C 0.9600 . ?
C21 H21A 0.9600 . ?
C21 H21B 0.9600 . ?
C21 H21C 0.9600 . ?
C22 H22A 0.9600 . ?
C22 H22B 0.9600 . ?
C22 H22C 0.9600 . ?
